data_4503082
loop_
_publ_author_name
'Konarev, Dmitri V.'
'Khasanov, Salavat S.'
'Kovalevsky, Andrey Yu.'
'Lopatin, Dmitri V.'
'Rodaev, Vyacheslav V.'
'Saito, Gunzi'
'N\'afr\'adi, B\'alint'
'Forr\'o, L\'aszl\'o'
'Lyubovskaya, Rimma N.'

_publ_section_title
;
 Supramolecular Approach to the Synthesis of [60]Fullerene&#x2212;Metal
 Dithiocarbamate Complexes, {(MII(R2dtc)2)x&#x00B7;L}&#x00B7;C60(M = Zn,
 Cd, Hg, Fe, and Mn;x= 1 and 2). The Study of Magnetic Properties and
 Photoconductivity
;
_journal_issue 4
_journal_name_full 'Crystal Growth &amp; Design'
_journal_page_first 1161
_journal_paper_doi 10.1021/cg0702481
_journal_volume 8
_journal_year 2008
_chemical_formula_moiety '[(Fe(S2CNEt2)2)2DABCO]x(DABCO)2xC60'
_chemical_formula_sum 'C98 H72 Fe2 N10 S8'
_chemical_formula_weight 1757.84
_chemical_name_systematic
; 
 ? 
;
_space_group_IT_number 55
_symmetry_cell_setting orthorhombic
_symmetry_space_group_name_Hall '-P 2 2ab'
_symmetry_space_group_name_H-M 'P b a m'
_atom_sites_solution_hydrogens difmap
_atom_sites_solution_primary direct
_atom_sites_solution_secondary difmap
_audit_creation_method SHELXL-97
_cell_angle_alpha 90.00
_cell_angle_beta 90.00
_cell_angle_gamma 90.00
_cell_formula_units_Z 2
_cell_length_a 10.3490(4)
_cell_length_b 16.9698(7)
_cell_length_c 20.8387(9)
_cell_measurement_reflns_used 7762
_cell_measurement_temperature 90(1)
_cell_measurement_theta_max 34.20
_cell_measurement_theta_min 2.31
_cell_volume 3659.7(3)
_computing_cell_refinement 'Bruker SMART'
_computing_data_collection 'Bruker SMART'
_computing_data_reduction 'Bruker SAINT'
_computing_molecular_graphics 'Bruker SHELXTL'
_computing_publication_material 'Bruker SHELXTL'
_computing_structure_refinement 'SHELXL-97 (Sheldrick, 1997)'
_computing_structure_solution 'SHELXS-97 (Sheldrick, 1990)'
_diffrn_ambient_temperature 90(1)
_diffrn_measured_fraction_theta_full 0.965
_diffrn_measured_fraction_theta_max 0.965
_diffrn_measurement_device_type 'CCD area detector'
_diffrn_measurement_method 'phi and omega scans'
_diffrn_radiation_monochromator graphite
_diffrn_radiation_source 'rotating anode'
_diffrn_radiation_type MoK\a
_diffrn_radiation_wavelength 0.71073
_diffrn_reflns_av_R_equivalents 0.0220
_diffrn_reflns_av_sigmaI/netI 0.0129
_diffrn_reflns_limit_h_max 16
_diffrn_reflns_limit_h_min -16
_diffrn_reflns_limit_k_max 26
_diffrn_reflns_limit_k_min -26
_diffrn_reflns_limit_l_max 32
_diffrn_reflns_limit_l_min -32
_diffrn_reflns_number 73217
_diffrn_reflns_theta_full 34.27
_diffrn_reflns_theta_max 34.27
_diffrn_reflns_theta_min 1.95
_exptl_absorpt_coefficient_mu 0.689
_exptl_absorpt_correction_T_max 0.7702
_exptl_absorpt_correction_T_min 0.7702
_exptl_absorpt_correction_type none
_exptl_absorpt_process_details SADABS
_exptl_crystal_colour black
_exptl_crystal_density_diffrn 1.595
_exptl_crystal_density_meas 0
_exptl_crystal_density_method 'not measured'
_exptl_crystal_description parallelepiped
_exptl_crystal_F_000 1820
_exptl_crystal_size_max 0.40
_exptl_crystal_size_mid 0.40
_exptl_crystal_size_min 0.40
_refine_diff_density_max 0.720
_refine_diff_density_min -0.809
_refine_diff_density_rms 0.084
_refine_ls_extinction_method none
_refine_ls_goodness_of_fit_ref 1.365
_refine_ls_hydrogen_treatment mixed
_refine_ls_matrix_type full
_refine_ls_number_parameters 292
_refine_ls_number_reflns 7539
_refine_ls_number_restraints 0
_refine_ls_restrained_S_all 1.365
_refine_ls_R_factor_all 0.0395
_refine_ls_R_factor_gt 0.0342
_refine_ls_shift/su_max 0.002
_refine_ls_shift/su_mean 0.001
_refine_ls_structure_factor_coef Fsqd
_refine_ls_weighting_details 'calc w=1/[\s^2^(Fo^2^)+(0.1000P)^2^+0.0000P] where P=(Fo^2^+2Fc^2^)/3'
_refine_ls_weighting_scheme calc
_refine_ls_wR_factor_gt 0.1499
_refine_ls_wR_factor_ref 0.1565
_reflns_number_gt 6663
_reflns_number_total 7539
_reflns_threshold_expression >2sigma(I)
_cod_data_source_file cg0702481-file004.cif
_cod_data_source_block fes4abs
_cod_depositor_comments
;
The following automatic conversions were performed:

'_symmetry_cell_setting' value 'Orthorhombic' changed to
'orthorhombic' according to
/home/saulius/struct/CIF-dictionaries/cif_core.dic dictionary named
'cif_core.dic' version 2.4.1 from 2010-06-29.

Automatic conversion script
Id: cif_fix_values 1715 2011-07-08 13:25:40Z adriana 
;
_cod_original_sg_symbol_H-M Pbam
_cod_original_formula_sum 'C98H72N10S8Fe2 '
_cod_database_code 4503082

loop_
_symmetry_equiv_pos_as_xyz
'x, y, z'
'-x, -y, z'
'-x+1/2, y+1/2, -z'
'x+1/2, -y+1/2, -z'
'-x, -y, -z'
'x, y, -z'
'x-1/2, -y-1/2, z'
'-x-1/2, y-1/2, z'

loop_
_atom_site_label
_atom_site_type_symbol
_atom_site_fract_x
_atom_site_fract_y
_atom_site_fract_z
_atom_site_U_iso_or_equiv
_atom_site_adp_type
_atom_site_occupancy
_atom_site_symmetry_multiplicity
_atom_site_calc_flag
_atom_site_refinement_flags
Fe1 Fe 0.0000 0.0000 0.333909(11) 0.01135(8) Uani 1 2 d S
S1 S 0.04376(3) 0.132913(16) 0.300691(14) 0.01370(9) Uani 1 1 d .
S2 S 0.23954(3) 0.010019(18) 0.312603(17) 0.01707(9) Uani 1 1 d .
N1 N 0.29244(9) 0.15794(6) 0.27392(5) 0.01557(18) Uani 1 1 d .
N2 N 0.0000 0.0000 0.43783(7) 0.0141(3) Uani 1 2 d S
N3 N 0.4574(3) 0.22898(15) 0.5000 0.0430(5) Uani 1 2 d S
N4 N 0.5832(2) 0.09805(13) 0.5000 0.0345(4) Uani 1 2 d S
C1 C 0.20406(11) 0.10632(6) 0.29399(5) 0.01267(19) Uani 1 1 d .
C2 C 0.43049(12) 0.13956(8) 0.27105(7) 0.0203(2) Uani 1 1 d .
H2A H 0.4487 0.0946 0.2999 0.024 Uiso 1 1 calc R
H2B H 0.4802 0.1855 0.2869 0.024 Uiso 1 1 calc R
C3 C 0.47577(15) 0.11926(11) 0.20403(8) 0.0291(3) Uani 1 1 d .
H3A H 0.5691 0.1097 0.2045 0.044 Uiso 1 1 calc R
H3B H 0.4565 0.1632 0.1750 0.044 Uiso 1 1 calc R
H3C H 0.4310 0.0718 0.1891 0.044 Uiso 1 1 calc R
C4 C 0.25651(11) 0.23919(7) 0.25569(7) 0.0208(2) Uani 1 1 d .
H4A H 0.1735 0.2382 0.2321 0.025 Uiso 1 1 calc R
H4B H 0.3233 0.2610 0.2266 0.025 Uiso 1 1 calc R
C5 C 0.24333(13) 0.29255(9) 0.31436(8) 0.0260(3) Uani 1 1 d .
H5A H 0.2275 0.3468 0.3003 0.039 Uiso 1 1 calc R
H5B H 0.3232 0.2906 0.3396 0.039 Uiso 1 1 calc R
H5C H 0.1708 0.2745 0.3408 0.039 Uiso 1 1 calc R
C6 C 0.5992(4) 0.2430(2) 0.5000 0.0597(9) Uani 1 2 d S
H6B H 0.6227 0.2729 0.4627 0.072 Uiso 0.50 1 d PR
C7 C 0.6741(3) 0.1653(2) 0.5000 0.0541(8) Uani 1 2 d S
H7A H 0.7285 0.1627 0.4627 0.065 Uiso 0.50 1 d PR
C8 C 0.4277(2) 0.18332(12) 0.44199(10) 0.0429(4) Uani 1 1 d .
H8A H 0.4533 0.2138 0.4035 0.051 Uiso 1 1 calc R
H8B H 0.3336 0.1734 0.4397 0.051 Uiso 1 1 calc R
C9 C 0.50143(19) 0.10345(14) 0.44313(11) 0.0427(5) Uani 1 1 d .
H9A H 0.4386 0.0595 0.4431 0.051 Uiso 1 1 calc R
H9B H 0.5555 0.0988 0.4041 0.051 Uiso 1 1 calc R
C10 C -0.0880(2) 0.06083(14) 0.46284(11) 0.0160(4) Uani 0.50 1 d P
H10A H -0.1741 0.0514 0.4474 0.019 Uiso 0.50 1 d PR
H10B H -0.0607 0.1115 0.4474 0.019 Uiso 0.50 1 d PR
C11 C -0.0319(3) -0.07661(14) 0.46294(11) 0.0166(4) Uani 0.50 1 d P
H11A H 0.0298 -0.1144 0.4476 0.020 Uiso 0.50 1 d PR
H11B H -0.1157 -0.0920 0.4476 0.020 Uiso 0.50 1 d PR
C12 C 0.1362(2) 0.02173(16) 0.46291(11) 0.0160(4) Uani 0.50 1 d P
H12A H 0.1600 0.0730 0.4474 0.019 Uiso 0.50 1 d PR
H12B H 0.1983 -0.0157 0.4474 0.019 Uiso 0.50 1 d PR
C13 C 0.88374(11) -0.19181(6) 0.03342(6) 0.0156(2) Uani 1 1 d .
C14 C 1.01133(12) 0.14216(7) 0.12430(6) 0.0152(2) Uani 1 1 d .
C15 C 0.85705(12) -0.11229(7) 0.12445(5) 0.0152(2) Uani 1 1 d .
C16 C 0.70807(15) 0.10955(10) 0.0000 0.0149(3) Uani 1 2 d S
C17 C 0.77319(11) 0.14050(7) 0.05626(6) 0.0146(2) Uani 1 1 d .
C18 C 0.91021(12) 0.09380(6) 0.14503(5) 0.0152(2) Uani 1 1 d .
C19 C 0.87799(11) 0.19048(6) 0.03478(6) 0.0148(2) Uani 1 1 d .
C20 C 0.78923(11) 0.09307(7) 0.11020(6) 0.0147(2) Uani 1 1 d .
C21 C 0.99483(11) 0.19115(7) 0.06823(6) 0.0145(2) Uani 1 1 d .
C22 C 0.79207(12) -0.14316(7) 0.06826(6) 0.0155(2) Uani 1 1 d .
C23 C 0.70404(10) -0.09649(7) 0.03489(6) 0.0157(2) Uani 1 1 d .
C24 C 0.83260(11) -0.03583(7) 0.14485(5) 0.0154(2) Uani 1 1 d .
C25 C 0.67816(11) -0.01707(7) 0.05633(6) 0.0155(2) Uani 1 1 d .
C26 C 0.74077(12) 0.01294(7) 0.10993(6) 0.0151(2) Uani 1 1 d .
C27 C 0.66152(15) 0.03247(10) 0.0000 0.0152(3) Uani 1 2 d S
C28 C 0.93680(12) 0.01425(8) 0.16640(5) 0.0151(2) Uani 1 1 d .

loop_
_atom_site_aniso_label
_atom_site_aniso_U_11
_atom_site_aniso_U_22
_atom_site_aniso_U_33
_atom_site_aniso_U_23
_atom_site_aniso_U_13
_atom_site_aniso_U_12
Fe1 0.01251(13) 0.01092(13) 0.01062(13) 0.000 0.000 -0.00162(7)
S1 0.01226(14) 0.01147(14) 0.01738(15) 0.00061(8) 0.00172(9) -0.00019(8)
S2 0.01306(15) 0.01245(15) 0.02569(17) 0.00233(10) -0.00151(11) 0.00034(9)
N1 0.0120(4) 0.0128(4) 0.0219(5) -0.0004(3) 0.0022(3) -0.0020(3)
N2 0.0155(6) 0.0139(6) 0.0129(6) 0.000 0.000 0.0008(4)
N3 0.0526(14) 0.0375(12) 0.0389(12) 0.000 0.000 0.0018(10)
N4 0.0333(10) 0.0382(11) 0.0321(9) 0.000 0.000 -0.0016(8)
C1 0.0132(4) 0.0114(4) 0.0134(4) -0.0014(3) -0.0003(3) -0.0016(3)
C2 0.0124(5) 0.0212(5) 0.0272(6) -0.0039(4) 0.0007(4) -0.0027(4)
C3 0.0191(6) 0.0381(8) 0.0302(7) -0.0119(6) 0.0058(5) -0.0022(6)
C4 0.0189(5) 0.0150(5) 0.0286(6) 0.0031(4) 0.0031(4) -0.0027(4)
C5 0.0190(5) 0.0163(6) 0.0427(8) -0.0049(5) 0.0010(5) -0.0030(4)
C6 0.0535(18) 0.0428(16) 0.083(3) 0.000 0.000 -0.0088(14)
C7 0.0390(14) 0.0499(17) 0.074(2) 0.000 0.000 -0.0109(13)
C8 0.0474(10) 0.0419(10) 0.0394(9) 0.0008(8) -0.0044(8) 0.0073(8)
C9 0.0506(12) 0.0422(11) 0.0352(10) -0.0075(8) -0.0096(7) 0.0075(8)
C10 0.0180(9) 0.0176(10) 0.0123(8) -0.0007(7) 0.0004(7) 0.0036(8)
C11 0.0240(10) 0.0147(9) 0.0112(9) -0.0001(7) 0.0015(8) -0.0045(8)
C12 0.0131(9) 0.0222(10) 0.0127(8) -0.0003(8) 0.0003(7) -0.0030(8)
C13 0.0185(5) 0.0075(4) 0.0208(5) 0.0023(4) 0.0014(4) -0.0036(3)
C14 0.0203(5) 0.0114(5) 0.0139(5) -0.0046(4) -0.0008(4) 0.0008(4)
C15 0.0173(5) 0.0143(5) 0.0141(4) 0.0050(4) 0.0041(4) -0.0019(4)
C16 0.0113(6) 0.0133(6) 0.0200(7) 0.000 0.000 0.0045(5)
C17 0.0139(5) 0.0117(4) 0.0182(5) -0.0029(4) 0.0017(4) 0.0044(3)
C18 0.0193(5) 0.0144(5) 0.0118(4) -0.0034(4) 0.0022(4) 0.0015(4)
C19 0.0179(5) 0.0081(4) 0.0184(5) -0.0019(3) 0.0006(4) 0.0038(3)
C20 0.0149(5) 0.0136(5) 0.0158(5) -0.0027(4) 0.0045(4) 0.0026(4)
C21 0.0187(5) 0.0083(4) 0.0165(5) -0.0038(4) -0.0005(3) 0.0000(3)
C22 0.0160(5) 0.0115(4) 0.0189(5) 0.0032(4) 0.0032(4) -0.0050(4)
C23 0.0111(4) 0.0146(5) 0.0215(5) 0.0012(4) 0.0030(4) -0.0044(3)
C24 0.0167(5) 0.0175(5) 0.0120(4) 0.0021(4) 0.0047(4) -0.0007(4)
C25 0.0095(4) 0.0173(5) 0.0196(5) 0.0008(4) 0.0040(4) -0.0004(4)
C26 0.0126(5) 0.0161(5) 0.0165(5) 0.0009(4) 0.0052(4) 0.0010(4)
C27 0.0091(6) 0.0170(7) 0.0195(7) 0.000 0.000 0.0020(5)
C28 0.0185(5) 0.0172(5) 0.0097(4) -0.0008(3) 0.0020(4) 0.0015(4)

loop_
_atom_type_symbol
_atom_type_description
_atom_type_scat_dispersion_real
_atom_type_scat_dispersion_imag
_atom_type_scat_source
C C 0.0033 0.0016 'International Tables Vol C Tables 4.2.6.8 and 6.1.1.4'
H H 0.0000 0.0000 'International Tables Vol C Tables 4.2.6.8 and 6.1.1.4'
N N 0.0061 0.0033 'International Tables Vol C Tables 4.2.6.8 and 6.1.1.4'
S S 0.1246 0.1234 'International Tables Vol C Tables 4.2.6.8 and 6.1.1.4'
Fe Fe 0.3463 0.8444 'International Tables Vol C Tables 4.2.6.8 and 6.1.1.4'

loop_
_geom_angle_atom_site_label_1
_geom_angle_atom_site_label_2
_geom_angle_atom_site_label_3
_geom_angle
_geom_angle_site_symmetry_1
_geom_angle_site_symmetry_3
N2 Fe1 S1 106.746(9) . .
N2 Fe1 S1 106.747(9) . 2
S1 Fe1 S1 146.507(18) . 2
N2 Fe1 S2 100.129(9) . 2
S1 Fe1 S2 101.402(10) . 2
S1 Fe1 S2 72.601(10) 2 2
N2 Fe1 S2 100.131(9) . .
S1 Fe1 S2 72.600(10) . .
S1 Fe1 S2 101.400(10) 2 .
S2 Fe1 S2 159.740(19) 2 .
C1 S1 Fe1 87.65(4) . .
C1 S2 Fe1 83.92(4) . .
C1 N1 C2 122.83(10) . .
C1 N1 C4 121.40(10) . .
C2 N1 C4 115.72(9) . .
C11 N2 C11 137.4(2) 2 .
C11 N2 C10 51.68(14) 2 .
C11 N2 C10 111.26(15) . .
C11 N2 C10 111.26(15) 2 2
C11 N2 C10 51.68(14) . 2
C10 N2 C10 138.5(2) . 2
C11 N2 C12 107.53(15) 2 2
C11 N2 C12 56.86(14) . 2
C10 N2 C12 58.94(13) . 2
C10 N2 C12 106.06(14) 2 2
C11 N2 C12 56.86(14) 2 .
C11 N2 C12 107.53(15) . .
C10 N2 C12 106.06(14) . .
C10 N2 C12 58.94(13) 2 .
C12 N2 C12 140.5(2) 2 .
C11 N2 Fe1 111.31(11) 2 .
C11 N2 Fe1 111.31(11) . .
C10 N2 Fe1 110.74(11) . .
C10 N2 Fe1 110.74(11) 2 .
C12 N2 Fe1 109.74(10) 2 .
C12 N2 Fe1 109.74(10) . .
C8 N3 C8 110.8(2) . 6_556
C8 N3 C6 106.91(16) . .
C8 N3 C6 106.91(16) 6_556 .
C9 N4 C9 108.6(2) . 6_556
C9 N4 C7 108.69(16) . .
C9 N4 C7 108.69(16) 6_556 .
N1 C1 S2 123.27(9) . .
N1 C1 S1 120.87(9) . .
S2 C1 S1 115.84(6) . .
N1 C2 C3 112.86(12) . .
N1 C4 C5 111.71(12) . .
N3 C6 C7 111.3(3) . .
N4 C7 C6 110.0(3) . .
N3 C8 C9 110.16(17) . .
N4 C9 C8 110.59(18) . .
C11 C10 N2 62.85(15) 2 .
C11 C10 C12 121.8(2) 2 2
N2 C10 C12 63.07(13) . 2
C11 C10 C10 89.91(15) 2 6_556
N2 C10 C10 110.74(11) . 6_556
C12 C10 C10 89.94(12) 2 6_556
C11 C10 C11 50.53(17) 2 5_556
N2 C10 C11 89.08(14) . 5_556
C12 C10 C11 109.46(17) 2 5_556
C10 C10 C11 39.38(9) 6_556 5_556
C10 C11 C12 127.0(2) 2 2
C10 C11 N2 65.47(15) 2 .
C12 C11 N2 65.39(15) 2 .
C10 C11 C11 90.09(15) 2 6_556
C12 C11 C11 90.02(13) 2 6_556
N2 C11 C11 111.31(11) . 6_556
C10 C11 C10 50.71(17) 2 5_556
C12 C11 C10 112.48(18) 2 5_556
N2 C11 C10 91.03(14) . 5_556
C11 C11 C10 39.38(9) 6_556 5_556
C11 C12 C10 111.2(2) 2 2
C11 C12 C12 89.98(13) 2 6_556
C10 C12 C12 90.05(12) 2 6_556
C11 C12 N2 57.75(13) 2 .
C10 C12 N2 57.99(13) 2 .
C12 C12 N2 109.74(10) 6_556 .
C13 C13 C21 119.99(7) 6 2_755
C13 C13 C22 119.99(7) 6 .
C21 C13 C22 108.15(10) 2_755 .
C18 C14 C21 119.95(11) . .
C18 C14 C15 119.75(11) . 2_755
C21 C14 C15 108.26(10) . 2_755
C24 C15 C22 120.05(11) . .
C24 C15 C14 119.83(11) . 2_755
C22 C15 C14 107.89(10) . 2_755
C27 C16 C17 120.02(8) . .
C27 C16 C17 120.01(8) . 6
C17 C16 C17 107.84(14) . 6
C20 C17 C19 119.94(11) . .
C20 C17 C16 119.90(11) . .
C19 C17 C16 108.07(11) . .
C14 C18 C20 119.85(11) . .
C14 C18 C28 119.99(11) . .
C20 C18 C28 108.10(10) . .
C21 C19 C17 119.95(11) . .
C21 C19 C19 119.96(7) . 6
C17 C19 C19 108.02(7) . 6
C17 C20 C18 120.20(11) . .
C17 C20 C26 119.87(11) . .
C18 C20 C26 108.02(10) . .
C19 C21 C14 120.12(11) . .
C19 C21 C13 120.05(11) . 2_755
C14 C21 C13 107.85(10) . 2_755
C23 C22 C15 120.10(11) . .
C23 C22 C13 120.06(11) . .
C15 C22 C13 107.85(10) . .
C22 C23 C25 119.81(11) . .
C22 C23 C23 119.94(7) . 6
C25 C23 C23 108.01(7) . 6
C15 C24 C28 120.59(11) . .
C15 C24 C26 119.83(11) . .
C28 C24 C26 107.96(10) . .
C26 C25 C23 120.30(11) . .
C26 C25 C27 119.52(11) . .
C23 C25 C27 108.16(11) . .
C25 C26 C20 120.59(11) . .
C25 C26 C24 119.90(11) . .
C20 C26 C24 107.80(11) . .
C16 C27 C25 120.11(8) . 6
C16 C27 C25 120.11(8) . .
C25 C27 C25 107.66(14) 6 .
C28 C28 C24 119.75(14) 2_755 .
C28 C28 C18 120.10(14) 2_755 .
C24 C28 C18 108.12(11) . .

loop_
_geom_bond_atom_site_label_1
_geom_bond_atom_site_label_2
_geom_bond_distance
_geom_bond_site_symmetry_2
Fe1 N2 2.1655(16) .
Fe1 S1 2.4024(3) .
Fe1 S1 2.4024(3) 2
Fe1 S2 2.5241(3) 2
Fe1 S2 2.5242(3) .
S1 C1 1.7250(12) .
S2 C1 1.7192(12) .
N1 C1 1.3337(14) .
N1 C2 1.4636(16) .
N1 C4 1.4777(16) .
N2 C11 1.440(2) 2
N2 C11 1.440(2) .
N2 C10 1.472(2) .
N2 C10 1.472(2) 2
N2 C12 1.548(2) 2
N2 C12 1.548(2) .
N3 C8 1.468(2) .
N3 C8 1.468(2) 6_556
N3 C6 1.487(4) .
N4 C9 1.459(2) .
N4 C9 1.459(2) 6_556
N4 C7 1.480(4) .
C2 C3 1.513(2) .
C4 C5 1.527(2) .
C6 C7 1.529(5) .
C8 C9 1.555(3) .
C10 C11 1.269(3) 2
C10 C12 1.487(3) 2
C10 C10 1.549(5) 6_556
C10 C11 2.001(3) 5_556
C11 C10 1.270(3) 2
C11 C12 1.425(4) 2
C11 C11 1.545(5) 6_556
C11 C10 2.001(3) 5_556
C12 C11 1.425(4) 2
C12 C10 1.487(3) 2
C12 C12 1.546(5) 6_556
C13 C13 1.393(2) 6
C13 C21 1.4510(17) 2_755
C13 C22 1.4522(17) .
C14 C18 1.3983(17) .
C14 C21 1.4442(19) .
C14 C15 1.4533(17) 2_755
C15 C24 1.3885(16) .
C15 C22 1.4484(17) .
C15 C14 1.4533(16) 2_755
C16 C27 1.394(2) .
C16 C17 1.4508(15) .
C16 C17 1.4508(15) 6
C17 C20 1.3924(17) .
C17 C19 1.4477(17) .
C18 C20 1.4472(17) .
C18 C28 1.4480(17) .
C19 C21 1.3958(16) .
C19 C19 1.449(2) 6
C20 C26 1.4493(16) .
C21 C13 1.4510(17) 2_755
C22 C23 1.3931(17) .
C23 C25 1.4448(17) .
C23 C23 1.454(2) 6
C24 C28 1.4446(18) .
C24 C26 1.4552(17) .
C25 C26 1.3882(18) .
C25 C27 1.4540(16) .
C27 C25 1.4540(16) 6
C28 C28 1.395(3) 2_755

loop_
_geom_torsion_atom_site_label_1
_geom_torsion_atom_site_label_2
_geom_torsion_atom_site_label_3
_geom_torsion_atom_site_label_4
_geom_torsion
_geom_torsion_site_symmetry_1
_geom_torsion_site_symmetry_4
N2 Fe1 S1 C1 95.56(4) . .
S1 Fe1 S1 C1 -84.43(4) 2 .
S2 Fe1 S1 C1 -160.07(4) 2 .
S2 Fe1 S1 C1 -0.07(4) . .
N2 Fe1 S2 C1 -104.45(4) . .
S1 Fe1 S2 C1 0.07(4) . .
S1 Fe1 S2 C1 146.00(4) 2 .
S2 Fe1 S2 C1 75.55(4) 2 .
S1 Fe1 N2 C11 -2.90(12) . 2
S1 Fe1 N2 C11 177.10(12) 2 2
S2 Fe1 N2 C11 -108.17(12) 2 2
S2 Fe1 N2 C11 71.83(12) . 2
S1 Fe1 N2 C11 177.10(12) . .
S1 Fe1 N2 C11 -2.90(12) 2 .
S2 Fe1 N2 C11 71.83(12) 2 .
S2 Fe1 N2 C11 -108.17(12) . .
S1 Fe1 N2 C10 52.77(10) . .
S1 Fe1 N2 C10 -127.23(10) 2 .
S2 Fe1 N2 C10 -52.50(10) 2 .
S2 Fe1 N2 C10 127.50(10) . .
S1 Fe1 N2 C10 -127.23(10) . 2
S1 Fe1 N2 C10 52.77(10) 2 2
S2 Fe1 N2 C10 127.50(10) 2 2
S2 Fe1 N2 C10 -52.50(10) . 2
S1 Fe1 N2 C12 116.02(10) . 2
S1 Fe1 N2 C12 -63.98(10) 2 2
S2 Fe1 N2 C12 10.74(10) 2 2
S2 Fe1 N2 C12 -169.26(10) . 2
S1 Fe1 N2 C12 -63.98(10) . .
S1 Fe1 N2 C12 116.02(10) 2 .
S2 Fe1 N2 C12 -169.26(10) 2 .
S2 Fe1 N2 C12 10.74(10) . .
C2 N1 C1 S2 -5.46(17) . .
C4 N1 C1 S2 177.23(9) . .
C2 N1 C1 S1 176.30(9) . .
C4 N1 C1 S1 -1.00(16) . .
Fe1 S2 C1 N1 -178.42(10) . .
Fe1 S2 C1 S1 -0.11(6) . .
Fe1 S1 C1 N1 178.47(10) . .
Fe1 S1 C1 S2 0.11(6) . .
C1 N1 C2 C3 100.55(15) . .
C4 N1 C2 C3 -82.01(15) . .
C1 N1 C4 C5 81.62(14) . .
C2 N1 C4 C5 -95.87(13) . .
C8 N3 C6 C7 -59.37(14) . .
C8 N3 C6 C7 59.37(14) 6_556 .
C9 N4 C7 C6 59.01(14) . .
C9 N4 C7 C6 -59.01(14) 6_556 .
N3 C6 C7 N4 0.0 . .
C8 N3 C8 C9 -55.9(3) 6_556 .
C6 N3 C8 C9 60.3(2) . .
C9 N4 C9 C8 60.3(3) 6_556 .
C7 N4 C9 C8 -57.7(2) . .
N3 C8 C9 N4 -2.4(3) . .
C11 N2 C10 C11 134.3(2) . 2
C10 N2 C10 C11 78.69(14) 2 2
C12 N2 C10 C11 157.5(2) 2 2
C12 N2 C10 C11 17.69(18) . 2
Fe1 N2 C10 C11 -101.31(14) . 2
C11 N2 C10 C12 -157.5(2) 2 2
C11 N2 C10 C12 -23.20(17) . 2
C10 N2 C10 C12 -78.84(12) 2 2
C12 N2 C10 C12 -139.8(2) . 2
Fe1 N2 C10 C12 101.16(12) . 2
C11 N2 C10 C10 -78.69(14) 2 6_556
C11 N2 C10 C10 55.64(14) . 6_556
C10 N2 C10 C10 0.0 2 6_556
C12 N2 C10 C10 78.84(12) 2 6_556
C12 N2 C10 C10 -61.00(12) . 6_556
Fe1 N2 C10 C10 180.0 . 6_556
C11 N2 C10 C11 -45.08(16) 2 5_556
C11 N2 C10 C11 89.25(16) . 5_556
C10 N2 C10 C11 33.61(8) 2 5_556
C12 N2 C10 C11 112.45(16) 2 5_556
C12 N2 C10 C11 -27.38(16) . 5_556
Fe1 N2 C10 C11 -146.38(8) . 5_556
C11 N2 C11 C10 -79.85(14) 2 2
C10 N2 C11 C10 -135.8(2) . 2
C12 N2 C11 C10 -159.6(2) 2 2
C12 N2 C11 C10 -20.08(18) . 2
Fe1 N2 C11 C10 100.15(14) . 2
C11 N2 C11 C12 79.73(13) 2 2
C10 N2 C11 C12 23.77(17) . 2
C10 N2 C11 C12 159.6(2) 2 2
C12 N2 C11 C12 139.5(2) . 2
Fe1 N2 C11 C12 -100.27(13) . 2
C11 N2 C11 C11 0.0 2 6_556
C10 N2 C11 C11 -55.96(13) . 6_556
C10 N2 C11 C11 79.85(14) 2 6_556
C12 N2 C11 C11 -79.73(13) 2 6_556
C12 N2 C11 C11 59.77(13) . 6_556
Fe1 N2 C11 C11 180.0 . 6_556
C11 N2 C11 C10 -34.63(8) 2 5_556
C10 N2 C11 C10 -90.59(16) . 5_556
C10 N2 C11 C10 45.22(16) 2 5_556
C12 N2 C11 C10 -114.36(17) 2 5_556
C12 N2 C11 C10 25.14(16) . 5_556
Fe1 N2 C11 C10 145.37(8) . 5_556
C11 N2 C12 C11 -135.7(2) . 2
C10 N2 C12 C11 -16.55(17) . 2
C10 N2 C12 C11 -154.0(2) 2 2
C12 N2 C12 C11 -76.88(13) 2 2
Fe1 N2 C12 C11 103.11(13) . 2
C11 N2 C12 C10 154.0(2) 2 2
C11 N2 C12 C10 18.33(17) . 2
C10 N2 C12 C10 137.4(2) . 2
C12 N2 C12 C10 77.11(12) 2 2
Fe1 N2 C12 C10 -102.89(12) . 2
C11 N2 C12 C12 76.89(13) 2 6_556
C11 N2 C12 C12 -58.78(13) . 6_556
C10 N2 C12 C12 60.34(12) . 6_556
C10 N2 C12 C12 -77.10(12) 2 6_556
C12 N2 C12 C12 0.0 2 6_556
Fe1 N2 C12 C12 180.0 . 6_556
C27 C16 C17 C20 0.07(19) . .
C17 C16 C17 C20 -142.37(10) 6 .
C27 C16 C17 C19 142.54(13) . .
C17 C16 C17 C19 0.10(16) 6 .
C21 C14 C18 C20 -0.04(16) . .
C15 C14 C18 C20 -138.26(11) 2_755 .
C21 C14 C18 C28 138.10(11) . .
C15 C14 C18 C28 -0.12(17) 2_755 .
C20 C17 C19 C21 -0.12(16) . .
C16 C17 C19 C21 -142.58(12) . .
C20 C17 C19 C19 142.40(9) . 6
C16 C17 C19 C19 -0.06(10) . 6
C19 C17 C20 C18 0.25(16) . .
C16 C17 C20 C18 138.32(12) . .
C19 C17 C20 C26 -138.08(11) . .
C16 C17 C20 C26 -0.01(17) . .
C14 C18 C20 C17 -0.17(16) . .
C28 C18 C20 C17 -142.72(11) . .
C14 C18 C20 C26 142.51(11) . .
C28 C18 C20 C26 -0.04(12) . .
C17 C19 C21 C14 -0.09(16) . .
C19 C19 C21 C14 -138.18(9) 6 .
C17 C19 C21 C13 138.07(11) . 2_755
C19 C19 C21 C13 -0.02(13) 6 2_755
C18 C14 C21 C19 0.17(17) . .
C15 C14 C21 C19 142.64(11) 2_755 .
C18 C14 C21 C13 -142.48(11) . 2_755
C15 C14 C21 C13 -0.01(12) 2_755 2_755
C24 C15 C22 C23 -0.58(16) . .
C14 C15 C22 C23 -142.83(11) 2_755 .
C24 C15 C22 C13 142.08(10) . .
C14 C15 C22 C13 -0.17(12) 2_755 .
C13 C13 C22 C23 0.04(12) 6 .
C21 C13 C22 C23 142.85(11) 2_755 .
C13 C13 C22 C15 -142.64(7) 6 .
C21 C13 C22 C15 0.17(12) 2_755 .
C15 C22 C23 C25 0.28(16) . .
C13 C22 C23 C25 -137.87(11) . .
C15 C22 C23 C23 138.11(8) . 6
C13 C22 C23 C23 -0.04(12) . 6
C22 C15 C24 C28 -138.25(11) . .
C14 C15 C24 C28 -0.44(16) 2_755 .
C22 C15 C24 C26 0.49(16) . .
C14 C15 C24 C26 138.30(12) 2_755 .
C22 C23 C25 C26 0.11(16) . .
C23 C23 C25 C26 -142.19(9) 6 .
C22 C23 C25 C27 142.50(12) . .
C23 C23 C25 C27 0.21(10) 6 .
C23 C25 C26 C20 138.36(11) . .
C27 C25 C26 C20 0.14(17) . .
C23 C25 C26 C24 -0.19(17) . .
C27 C25 C26 C24 -138.41(12) . .
C17 C20 C26 C25 -0.09(17) . .
C18 C20 C26 C25 -142.92(11) . .
C17 C20 C26 C24 142.84(11) . .
C18 C20 C26 C24 0.02(13) . .
C15 C24 C26 C25 -0.11(17) . .
C28 C24 C26 C25 143.25(11) . .
C15 C24 C26 C20 -143.35(11) . .
C28 C24 C26 C20 0.01(13) . .
C17 C16 C27 C25 -137.90(11) . 6
C17 C16 C27 C25 0.0(2) 6 6
C17 C16 C27 C25 0.0(2) . .
C17 C16 C27 C25 137.90(11) 6 .
C26 C25 C27 C16 -0.08(19) . .
C23 C25 C27 C16 -142.82(13) . .
C26 C25 C27 C25 142.41(10) . 6
C23 C25 C27 C25 -0.34(17) . 6
C15 C24 C28 C28 0.36(14) . 2_755
C26 C24 C28 C28 -142.68(9) . 2_755
C15 C24 C28 C18 142.99(11) . .
C26 C24 C28 C18 -0.04(12) . .
C14 C18 C28 C28 0.05(14) . 2_755
C20 C18 C28 C28 142.53(9) . 2_755
C14 C18 C28 C24 -142.43(11) . .
C20 C18 C28 C24 0.05(12) . .
